data_4350428
loop_
_publ_author_name
'Lee, Hyui Sul'
'Niemeyer, Mark'

_publ_section_title
;
 Inverse aggregation behavior of alkali-metal triazenides.
;
_journal_issue 16
_journal_name_full 'Inorganic chemistry'
_journal_page_first 6126
_journal_page_last 6128
_journal_paper_doi 10.1021/ic060873f
_journal_volume 45
_journal_year 2006
_chemical_formula_sum 'C84 H108 Li2 N6'
_chemical_formula_weight 1215.64
_chemical_melting_point '176&#x0096;235 deg.C (dec.)'
_chemical_name_systematic
; 
 '((1,3-bis-(2',4',6'-triisopropylbiphenyl-2))
(triazenido-N,N'))lithium' 
;
_space_group_IT_number 2
_space_group_name_Hall '-P 1'
_space_group_name_H-M_alt 'P -1'
_symmetry_cell_setting triclinic
_symmetry_space_group_name_H-M 'P -1'
_atom_sites_solution_hydrogens geom
_atom_sites_solution_primary direct
_atom_sites_solution_secondary difmap
_audit_creation_method SHELXL-97
_cell_angle_alpha 79.31(2)
_cell_angle_beta 85.390(18)
_cell_angle_gamma 65.750(18)
_cell_formula_units_Z 2
_cell_length_a 13.735(3)
_cell_length_b 15.839(4)
_cell_length_c 19.182(4)
_cell_measurement_temperature 173(2)
_cell_volume 3738.7(16)
_computing_structure_refinement 'SHELXL-97 (Sheldrick, 1997)'
_computing_structure_solution 'SHELXS-97 (Sheldrick, 1990)'
_diffrn_ambient_temperature 173(2)
_diffrn_measured_fraction_theta_full 0.999
_diffrn_measured_fraction_theta_max 0.999
_diffrn_measurement_device_type 'Siemens P3'
_diffrn_radiation_monochromator graphite
_diffrn_radiation_source 'fine-focus sealed tube'
_diffrn_radiation_type MoK\a
_diffrn_radiation_wavelength 0.71073
_diffrn_reflns_av_R_equivalents 0.0549
_diffrn_reflns_av_sigmaI/netI 0.1089
_diffrn_reflns_limit_h_max 16
_diffrn_reflns_limit_h_min 0
_diffrn_reflns_limit_k_max 18
_diffrn_reflns_limit_k_min -17
_diffrn_reflns_limit_l_max 22
_diffrn_reflns_limit_l_min -22
_diffrn_reflns_number 13774
_diffrn_reflns_theta_full 25.00
_diffrn_reflns_theta_max 25.00
_diffrn_reflns_theta_min 1.43
_diffrn_standards_decay_% <0.5%
_diffrn_standards_interval_count 298
_diffrn_standards_number 2
_exptl_absorpt_coefficient_mu 0.062
_exptl_absorpt_correction_T_max 0.9908
_exptl_absorpt_correction_T_min 0.9697
_exptl_absorpt_correction_type none
_exptl_crystal_colour yellow
_exptl_crystal_density_diffrn 1.080
_exptl_crystal_density_method 'not measured'
_exptl_crystal_description block
_exptl_crystal_F_000 1320
_exptl_crystal_size_max 0.50
_exptl_crystal_size_mid 0.30
_exptl_crystal_size_min 0.15
_refine_diff_density_max 0.432
_refine_diff_density_min -0.341
_refine_diff_density_rms 0.052
_refine_ls_extinction_method none
_refine_ls_goodness_of_fit_ref 1.187
_refine_ls_hydrogen_treatment refU
_refine_ls_matrix_type full
_refine_ls_number_parameters 871
_refine_ls_number_reflns 13170
_refine_ls_number_restraints 6
_refine_ls_restrained_S_all 1.191
_refine_ls_R_factor_all 0.1693
_refine_ls_R_factor_gt 0.0794
_refine_ls_shift/su_max 0.000
_refine_ls_shift/su_mean 0.000
_refine_ls_structure_factor_coef Fsqd
_refine_ls_weighting_details 'calc w=1/[\s^2^(Fo^2^)+(0.0458P)^2^] where P=(Fo^2^+2Fc^2^)/3'
_refine_ls_weighting_scheme calc
_refine_ls_wR_factor_gt 0.1375
_refine_ls_wR_factor_ref 0.1671
_reflns_number_gt 6880
_reflns_number_total 13170
_reflns_threshold_expression >2sigma(I)
_cod_data_source_file ic060873f_si.cif
_cod_data_source_block 2
_cod_original_cell_volume 3738.7(15)
_cod_database_code 4350428

loop_
_symmetry_equiv_pos_as_xyz
'x, y, z'
'-x, -y, -z'

loop_
_atom_site_label
_atom_site_type_symbol
_atom_site_fract_x
_atom_site_fract_y
_atom_site_fract_z
_atom_site_U_iso_or_equiv
_atom_site_adp_type
_atom_site_occupancy
_atom_site_symmetry_multiplicity
_atom_site_calc_flag
_atom_site_refinement_flags
_atom_site_disorder_assembly
_atom_site_disorder_group
Li1 Li 0.8020(6) 0.7825(5) 0.2800(5) 0.075(3) Uani 1 1 d . . .
Li2 Li 0.9372(5) 0.8463(4) 0.3054(3) 0.0404(16) Uani 1 1 d . . .
N1 N 0.9478(2) 0.72191(18) 0.36091(14) 0.0275(7) Uani 1 1 d . . .
N2 N 0.9560(2) 0.64412(18) 0.33836(15) 0.0290(7) Uani 1 1 d . . .
N3 N 0.9208(2) 0.66107(19) 0.27438(15) 0.0313(7) Uani 1 1 d . . .
N4 N 0.8235(2) 0.91225(19) 0.22824(15) 0.0300(7) Uani 1 1 d . . .
N5 N 0.7204(2) 0.95810(19) 0.23862(15) 0.0297(7) Uani 1 1 d . . .
N6 N 0.6800(2) 0.90572(19) 0.28040(15) 0.0296(7) Uani 1 1 d . . .
C11 C 0.9754(3) 0.7033(2) 0.43352(18) 0.0288(8) Uani 1 1 d . . .
C12 C 1.0052(3) 0.7664(2) 0.45914(18) 0.0291(8) Uani 1 1 d . . .
C13 C 1.0303(3) 0.7514(2) 0.52990(19) 0.0385(9) Uani 1 1 d . . .
H13A H 1.0523 0.7937 0.5465 0.041(2) Uiso 1 1 calc R . .
C14 C 1.0243(3) 0.6762(3) 0.5774(2) 0.0475(11) Uani 1 1 d . . .
H14A H 1.0402 0.6677 0.6262 0.041(2) Uiso 1 1 calc R . .
C15 C 0.9947(3) 0.6138(3) 0.5525(2) 0.0425(10) Uani 1 1 d . . .
H15A H 0.9911 0.5613 0.5841 0.041(2) Uiso 1 1 calc R . .
C16 C 0.9701(3) 0.6275(2) 0.48150(19) 0.0361(9) Uani 1 1 d . . .
H16A H 0.9491 0.5844 0.4652 0.041(2) Uiso 1 1 calc R . .
C21 C 1.0121(3) 0.8499(2) 0.40975(17) 0.0258(8) Uani 1 1 d . . .
C22 C 1.1030(3) 0.8385(2) 0.36586(18) 0.0316(8) Uani 1 1 d . . .
C23 C 1.1063(3) 0.9162(2) 0.31959(18) 0.0316(8) Uani 1 1 d . . .
H23A H 1.1685 0.9084 0.2913 0.041(2) Uiso 1 1 calc R . .
C24 C 1.0229(3) 1.0043(2) 0.31304(18) 0.0298(8) Uani 1 1 d . . .
C25 C 0.9348(3) 1.0137(2) 0.35637(18) 0.0304(8) Uani 1 1 d . . .
H25A H 0.8763 1.0733 0.3522 0.041(2) Uiso 1 1 calc R . .
C26 C 0.9280(3) 0.9399(2) 0.40574(18) 0.0285(8) Uani 1 1 d . . .
C31 C 0.9263(3) 0.5783(2) 0.25031(18) 0.0293(8) Uani 1 1 d . . .
C32 C 1.0047(3) 0.5348(2) 0.20253(18) 0.0297(8) Uani 1 1 d . . .
C33 C 0.9982(3) 0.4622(2) 0.17501(19) 0.0383(9) Uani 1 1 d . . .
H33A H 1.0514 0.4318 0.1425 0.041(2) Uiso 1 1 calc R . .
C34 C 0.9164(3) 0.4331(3) 0.1937(2) 0.0435(10) Uani 1 1 d . . .
H34A H 0.9123 0.3845 0.1732 0.041(2) Uiso 1 1 calc R . .
C35 C 0.8413(3) 0.4746(3) 0.2418(2) 0.0476(11) Uani 1 1 d . . .
H35A H 0.7858 0.4538 0.2559 0.041(2) Uiso 1 1 calc R . .
C36 C 0.8463(3) 0.5472(3) 0.2700(2) 0.0419(10) Uani 1 1 d . . .
H36A H 0.7938 0.5760 0.3034 0.041(2) Uiso 1 1 calc R . .
C41 C 1.0974(3) 0.5609(2) 0.18121(19) 0.0304(8) Uani 1 1 d . . .
C42 C 1.1873(3) 0.5233(2) 0.22557(18) 0.0297(8) Uani 1 1 d . . .
C43 C 1.2757(3) 0.5415(2) 0.2024(2) 0.0383(9) Uani 1 1 d . . .
H43A H 1.3370 0.5149 0.2318 0.041(2) Uiso 1 1 calc R . .
C44 C 1.2782(3) 0.5968(3) 0.1380(2) 0.0439(10) Uani 1 1 d . B .
C45 C 1.1883(3) 0.6339(3) 0.0954(2) 0.0456(10) Uani 1 1 d . . .
H45A H 1.1886 0.6725 0.0512 0.041(2) Uiso 1 1 calc R . .
C46 C 1.0981(3) 0.6163(2) 0.1154(2) 0.0372(9) Uani 1 1 d . . .
C51 C 0.8705(3) 0.9602(2) 0.17661(17) 0.0290(8) Uani 1 1 d . . .
C52 C 0.8198(3) 1.0497(2) 0.13406(18) 0.0310(8) Uani 1 1 d . . .
C53 C 0.8840(3) 1.0832(3) 0.08697(19) 0.0387(9) Uani 1 1 d . . .
H53A H 0.8516 1.1431 0.0581 0.041(2) Uiso 1 1 calc R . .
C54 C 0.9932(3) 1.0326(3) 0.0807(2) 0.0450(10) Uani 1 1 d . . .
H54A H 1.0346 1.0584 0.0491 0.041(2) Uiso 1 1 calc R . .
C55 C 1.0408(3) 0.9445(3) 0.1205(2) 0.0416(10) Uani 1 1 d . . .
H55A H 1.1150 0.9082 0.1155 0.041(2) Uiso 1 1 calc R . .
C56 C 0.9802(3) 0.9096(3) 0.16744(19) 0.0355(9) Uani 1 1 d . . .
H56A H 1.0140 0.8488 0.1948 0.041(2) Uiso 1 1 calc R . .
C61 C 0.7015(3) 1.1076(2) 0.12824(18) 0.0309(8) Uani 1 1 d . . .
C62 C 0.6513(3) 1.1886(2) 0.15965(19) 0.0343(9) Uani 1 1 d . . .
C63 C 0.5427(3) 1.2442(3) 0.1488(2) 0.0404(10) Uani 1 1 d . . .
H63A H 0.5101 1.2988 0.1703 0.041(2) Uiso 1 1 calc R . .
C64 C 0.4812(3) 1.2221(3) 0.1076(2) 0.0410(10) Uani 1 1 d . . .
C65 C 0.5324(3) 1.1420(3) 0.0764(2) 0.0429(10) Uani 1 1 d . . .
H65A H 0.4916 1.1262 0.0474 0.041(2) Uiso 1 1 calc R . .
C66 C 0.6403(3) 1.0840(3) 0.08571(19) 0.0348(9) Uani 1 1 d . . .
C71 C 0.5722(3) 0.9559(2) 0.29830(17) 0.0285(8) Uani 1 1 d . . .
C72 C 0.5147(3) 0.9055(2) 0.33480(18) 0.0296(8) Uani 1 1 d . . .
C73 C 0.4102(3) 0.9565(3) 0.3559(2) 0.0379(9) Uani 1 1 d . . .
H73A H 0.3709 0.9234 0.3815 0.041(2) Uiso 1 1 calc R . .
C74 C 0.3620(3) 1.0534(3) 0.3410(2) 0.0410(10) Uani 1 1 d . . .
H74A H 0.2909 1.0862 0.3561 0.041(2) Uiso 1 1 calc R . .
C75 C 0.4181(3) 1.1013(3) 0.3040(2) 0.0389(9) Uani 1 1 d . . .
H75A H 0.3854 1.1679 0.2930 0.041(2) Uiso 1 1 calc R . .
C76 C 0.5218(3) 1.0540(2) 0.28262(19) 0.0358(9) Uani 1 1 d . . .
H76A H 0.5596 1.0884 0.2569 0.041(2) Uiso 1 1 calc R . .
C81 C 0.5567(3) 0.8002(2) 0.35163(18) 0.0286(8) Uani 1 1 d . . .
C82 C 0.5787(3) 0.7546(2) 0.42179(19) 0.0341(9) Uani 1 1 d . . .
C83 C 0.6020(3) 0.6589(3) 0.4372(2) 0.0426(10) Uani 1 1 d . . .
H83A H 0.6193 0.6275 0.4847 0.041(2) Uiso 1 1 calc R . .
C84 C 0.6011(3) 0.6075(3) 0.3865(2) 0.0446(10) Uani 1 1 d . D .
C85 C 0.5799(3) 0.6541(2) 0.3175(2) 0.0378(9) Uani 1 1 d . . .
H85A H 0.5791 0.6200 0.2819 0.041(2) Uiso 1 1 calc R . .
C86 C 0.5597(3) 0.7489(2) 0.29784(18) 0.0316(8) Uani 1 1 d . . .
C221 C 1.1989(3) 0.7448(2) 0.3703(2) 0.0381(9) Uani 1 1 d . . .
H22A H 1.1803 0.6967 0.4032 0.050(3) Uiso 1 1 calc R . .
C222 C 1.2952(3) 0.7506(3) 0.4011(2) 0.0530(11) Uani 1 1 d . . .
H22B H 1.2755 0.7719 0.4470 0.084(2) Uiso 1 1 calc R . .
H22C H 1.3170 0.7952 0.3685 0.084(2) Uiso 1 1 calc R . .
H22D H 1.3545 0.6884 0.4075 0.084(2) Uiso 1 1 calc R . .
C223 C 1.2245(3) 0.7142(3) 0.2971(2) 0.0534(12) Uani 1 1 d . . .
H22E H 1.1647 0.7037 0.2816 0.084(2) Uiso 1 1 calc R . .
H22F H 1.2893 0.6559 0.3003 0.084(2) Uiso 1 1 calc R . .
H22G H 1.2359 0.7634 0.2628 0.084(2) Uiso 1 1 calc R . .
C241 C 1.0262(3) 1.0881(2) 0.26014(19) 0.0357(9) Uani 1 1 d . . .
H24A H 0.9697 1.1056 0.2239 0.050(3) Uiso 1 1 calc R . .
C242 C 0.9992(4) 1.1728(3) 0.2966(2) 0.0572(12) Uani 1 1 d . . .
H24B H 0.9263 1.1919 0.3156 0.084(2) Uiso 1 1 calc R . .
H24C H 1.0045 1.2249 0.2622 0.084(2) Uiso 1 1 calc R . .
H24D H 1.0495 1.1561 0.3354 0.084(2) Uiso 1 1 calc R . .
C243 C 1.1325(3) 1.0681(3) 0.2206(2) 0.0466(10) Uani 1 1 d . . .
H24E H 1.1501 1.0136 0.1972 0.084(2) Uiso 1 1 calc R . .
H24F H 1.1889 1.0549 0.2543 0.084(2) Uiso 1 1 calc R . .
H24G H 1.1266 1.1229 0.1849 0.084(2) Uiso 1 1 calc R . .
C261 C 0.8339(3) 0.9581(2) 0.45761(19) 0.0322(8) Uani 1 1 d . . .
H26A H 0.8390 0.8959 0.4844 0.050(3) Uiso 1 1 calc R . .
C262 C 0.8423(4) 1.0149(3) 0.5110(2) 0.0626(13) Uani 1 1 d . . .
H26B H 0.7846 1.0227 0.5461 0.084(2) Uiso 1 1 calc R . .
H26C H 0.8363 1.0768 0.4862 0.084(2) Uiso 1 1 calc R . .
H26D H 0.9113 0.9819 0.5351 0.084(2) Uiso 1 1 calc R . .
C263 C 0.7261(3) 1.0064(3) 0.4205(2) 0.0621(13) Uani 1 1 d . . .
H26E H 0.6691 1.0093 0.4553 0.084(2) Uiso 1 1 calc R . .
H26F H 0.7241 0.9707 0.3844 0.084(2) Uiso 1 1 calc R . .
H26G H 0.7159 1.0702 0.3977 0.084(2) Uiso 1 1 calc R . .
C421 C 1.1896(3) 0.4598(2) 0.29655(18) 0.0345(9) Uani 1 1 d . . .
H42A H 1.1140 0.4694 0.3087 0.050(3) Uiso 1 1 calc R . .
C422 C 1.2503(4) 0.3564(3) 0.2896(2) 0.0597(13) Uani 1 1 d . . .
H42B H 1.2460 0.3168 0.3345 0.084(2) Uiso 1 1 calc R . .
H42C H 1.3253 0.3438 0.2781 0.084(2) Uiso 1 1 calc R . .
H42D H 1.2185 0.3422 0.2517 0.084(2) Uiso 1 1 calc R . .
C423 C 1.2326(3) 0.4825(3) 0.3579(2) 0.0511(11) Uani 1 1 d . . .
H42E H 1.1913 0.5485 0.3624 0.084(2) Uiso 1 1 calc R . .
H42F H 1.3078 0.4715 0.3490 0.084(2) Uiso 1 1 calc R . .
H42G H 1.2264 0.4422 0.4019 0.084(2) Uiso 1 1 calc R . .
C441 C 1.3774(3) 0.6159(3) 0.1157(3) 0.0667(14) Uani 1 1 d D . .
H44A H 1.3874 0.6368 0.1597 0.050(3) Uiso 0.60 1 calc PR A 1
H44B H 1.4162 0.6137 0.1584 0.050(3) Uiso 0.40 1 calc PR A 2
C442 C 1.4786(7) 0.5288(7) 0.1183(7) 0.090(4) Uani 0.60 1 d PD B 1
H44C H 1.4745 0.4914 0.0841 0.135 Uiso 0.60 1 calc PR B 1
H44D H 1.4880 0.4918 0.1662 0.135 Uiso 0.60 1 calc PR B 1
H44E H 1.5393 0.5463 0.1063 0.135 Uiso 0.60 1 calc PR B 1
C444 C 1.4483(15) 0.5422(10) 0.0729(9) 0.116(10) Uani 0.40 1 d PD B 2
H44F H 1.4104 0.5471 0.0302 0.174 Uiso 0.40 1 calc PR B 2
H44G H 1.4668 0.4797 0.1015 0.174 Uiso 0.40 1 calc PR B 2
H44H H 1.5136 0.5520 0.0592 0.174 Uiso 0.40 1 calc PR B 2
C443 C 1.3600(4) 0.7020(3) 0.0654(3) 0.0792(16) Uani 1 1 d . B .
H44I H 1.4260 0.7122 0.0597 0.084(2) Uiso 1 1 calc R . .
H44J H 1.3032 0.7552 0.0833 0.084(2) Uiso 1 1 calc R . .
H44K H 1.3389 0.6962 0.0195 0.084(2) Uiso 1 1 calc R . .
C461 C 1.0029(3) 0.6560(3) 0.0653(2) 0.0452(10) Uani 1 1 d . . .
H46A H 0.9518 0.6276 0.0858 0.050(3) Uiso 1 1 calc R . .
C462 C 1.0338(5) 0.6306(5) -0.0070(3) 0.133(3) Uani 1 1 d . . .
H46B H 0.9695 0.6519 -0.0356 0.200 Uiso 1 1 calc R . .
H46C H 1.0720 0.5623 -0.0028 0.200 Uiso 1 1 calc R . .
H46D H 1.0803 0.6610 -0.0299 0.200 Uiso 1 1 calc R . .
C463 C 0.9457(5) 0.7596(4) 0.0601(4) 0.129(3) Uani 1 1 d . . .
H46E H 0.8884 0.7832 0.0251 0.193 Uiso 1 1 calc R . .
H46F H 0.9959 0.7891 0.0453 0.193 Uiso 1 1 calc R . .
H46G H 0.9151 0.7746 0.1065 0.193 Uiso 1 1 calc R . .
C621 C 0.7134(3) 1.2160(3) 0.2076(2) 0.0434(10) Uani 1 1 d . . .
H62A H 0.7803 1.1593 0.2223 0.050(3) Uiso 1 1 calc R . .
C622 C 0.7464(4) 1.2925(3) 0.1673(3) 0.0746(15) Uani 1 1 d . . .
H62B H 0.7865 1.3085 0.1989 0.084(2) Uiso 1 1 calc R . .
H62C H 0.6825 1.3483 0.1503 0.084(2) Uiso 1 1 calc R . .
H62D H 0.7914 1.2697 0.1268 0.084(2) Uiso 1 1 calc R . .
C623 C 0.6527(4) 1.2462(3) 0.2753(2) 0.0607(13) Uani 1 1 d . . .
H62E H 0.7005 1.2523 0.3075 0.084(2) Uiso 1 1 calc R . .
H62F H 0.6265 1.1990 0.2986 0.084(2) Uiso 1 1 calc R . .
H62G H 0.5920 1.3068 0.2632 0.084(2) Uiso 1 1 calc R . .
C641 C 0.3626(3) 1.2831(3) 0.0978(2) 0.0562(12) Uani 1 1 d . . .
H64A H 0.3432 1.3251 0.1343 0.050(3) Uiso 1 1 calc R . .
C642 C 0.3378(4) 1.3459(4) 0.0292(3) 0.103(2) Uani 1 1 d . . .
H64B H 0.2634 1.3916 0.0294 0.084(2) Uiso 1 1 calc R . .
H64C H 0.3480 1.3090 -0.0086 0.084(2) Uiso 1 1 calc R . .
H64D H 0.3852 1.3791 0.0210 0.084(2) Uiso 1 1 calc R . .
C643 C 0.2945(3) 1.2273(3) 0.1145(3) 0.0663(14) Uani 1 1 d . . .
H64E H 0.2189 1.2705 0.1137 0.084(2) Uiso 1 1 calc R . .
H64F H 0.3127 1.1887 0.1617 0.084(2) Uiso 1 1 calc R . .
H64G H 0.3076 1.1866 0.0790 0.084(2) Uiso 1 1 calc R . .
C661 C 0.6911(3) 0.9969(3) 0.05056(19) 0.0404(10) Uani 1 1 d . . .
H66A H 0.7663 0.9622 0.0677 0.050(3) Uiso 1 1 calc R . .
C662 C 0.6948(4) 1.0222(3) -0.0298(2) 0.0633(13) Uani 1 1 d . . .
H66B H 0.7333 0.9649 -0.0502 0.084(2) Uiso 1 1 calc R . .
H66C H 0.7316 1.0644 -0.0426 0.084(2) Uiso 1 1 calc R . .
H66D H 0.6219 1.0536 -0.0484 0.084(2) Uiso 1 1 calc R . .
C663 C 0.6344(4) 0.9309(3) 0.0712(2) 0.0628(13) Uani 1 1 d . . .
H66E H 0.6745 0.8726 0.0524 0.084(2) Uiso 1 1 calc R . .
H66F H 0.5622 0.9611 0.0514 0.084(2) Uiso 1 1 calc R . .
H66G H 0.6301 0.9168 0.1230 0.084(2) Uiso 1 1 calc R . .
C821 C 0.5810(3) 0.8054(3) 0.48098(19) 0.0395(9) Uani 1 1 d . . .
H82A H 0.5460 0.8745 0.4631 0.050(3) Uiso 1 1 calc R . .
C822 C 0.5207(3) 0.7837(3) 0.5469(2) 0.0573(12) Uani 1 1 d . . .
H82B H 0.4476 0.7968 0.5340 0.084(2) Uiso 1 1 calc R . .
H82C H 0.5185 0.8231 0.5814 0.084(2) Uiso 1 1 calc R . .
H82D H 0.5569 0.7174 0.5679 0.084(2) Uiso 1 1 calc R . .
C823 C 0.6961(4) 0.7820(3) 0.5000(2) 0.0619(13) Uani 1 1 d . . .
H82E H 0.7346 0.7959 0.4572 0.084(2) Uiso 1 1 calc R . .
H82F H 0.7311 0.7152 0.5202 0.084(2) Uiso 1 1 calc R . .
H82G H 0.6965 0.8199 0.5349 0.084(2) Uiso 1 1 calc R . .
C841 C 0.6191(5) 0.5045(3) 0.4056(3) 0.093(2) Uani 1 1 d D . .
H84A H 0.6819 0.4850 0.3729 0.050(3) Uiso 0.60 1 calc PR C 1
H84B H 0.5919 0.5125 0.4549 0.050(3) Uiso 0.40 1 calc PR C 2
C842 C 0.5564(6) 0.4737(6) 0.3634(4) 0.057(2) Uiso 0.60 1 d PD D 1
H84C H 0.5637 0.4101 0.3847 0.085 Uiso 0.60 1 calc PR D 1
H84D H 0.5834 0.4737 0.3146 0.085 Uiso 0.60 1 calc PR D 1
H84E H 0.4809 0.5170 0.3634 0.085 Uiso 0.60 1 calc PR D 1
C843 C 0.6869(6) 0.4522(6) 0.4694(4) 0.064(2) Uiso 0.60 1 d PD D 1
H84F H 0.7144 0.3846 0.4691 0.097 Uiso 0.60 1 calc PR D 1
H84G H 0.6441 0.4669 0.5124 0.097 Uiso 0.60 1 calc PR D 1
H84H H 0.7468 0.4708 0.4687 0.097 Uiso 0.60 1 calc PR D 1
C844 C 0.5322(8) 0.4779(9) 0.3906(7) 0.055(4) Uiso 0.40 1 d PD D 2
H84I H 0.5095 0.5031 0.3412 0.082 Uiso 0.40 1 calc PR D 2
H84J H 0.4716 0.5036 0.4223 0.082 Uiso 0.40 1 calc PR D 2
H84K H 0.5582 0.4093 0.3985 0.082 Uiso 0.40 1 calc PR D 2
C845 C 0.7266(6) 0.4388(7) 0.4321(6) 0.064(4) Uani 0.40 1 d PD D 2
H84L H 0.7279 0.3757 0.4469 0.096 Uiso 0.40 1 calc PR D 2
H84M H 0.7438 0.4597 0.4727 0.096 Uiso 0.40 1 calc PR D 2
H84N H 0.7794 0.4374 0.3943 0.096 Uiso 0.40 1 calc PR D 2
C861 C 0.5324(3) 0.7969(3) 0.22169(19) 0.0406(10) Uani 1 1 d . . .
H86A H 0.5516 0.8523 0.2137 0.050(3) Uiso 1 1 calc R . .
C862 C 0.4116(4) 0.8340(4) 0.2102(2) 0.0729(15) Uani 1 1 d . . .
H86B H 0.3735 0.8764 0.2439 0.084(2) Uiso 1 1 calc R . .
H86C H 0.3900 0.7812 0.2177 0.084(2) Uiso 1 1 calc R . .
H86D H 0.3940 0.8681 0.1616 0.084(2) Uiso 1 1 calc R . .
C863 C 0.5923(4) 0.7359(3) 0.1669(2) 0.0642(14) Uani 1 1 d . . .
H86E H 0.6692 0.7106 0.1757 0.084(2) Uiso 1 1 calc R . .
H86F H 0.5766 0.7736 0.1194 0.084(2) Uiso 1 1 calc R . .
H86G H 0.5699 0.6839 0.1703 0.084(2) Uiso 1 1 calc R . .

loop_
_atom_site_aniso_label
_atom_site_aniso_U_11
_atom_site_aniso_U_22
_atom_site_aniso_U_33
_atom_site_aniso_U_23
_atom_site_aniso_U_13
_atom_site_aniso_U_12
Li1 0.053(5) 0.031(4) 0.137(8) -0.016(5) -0.023(5) -0.008(4)
Li2 0.046(4) 0.036(4) 0.034(4) 0.000(3) -0.007(3) -0.013(3)
N1 0.0356(17) 0.0213(15) 0.0253(16) -0.0065(12) 0.0007(13) -0.0101(13)
N2 0.0293(16) 0.0224(15) 0.0370(18) -0.0082(13) 0.0035(14) -0.0116(13)
N3 0.0380(18) 0.0240(16) 0.0300(17) -0.0087(13) -0.0046(14) -0.0080(13)
N4 0.0264(17) 0.0304(16) 0.0321(17) -0.0061(13) 0.0016(13) -0.0102(14)
N5 0.0322(17) 0.0310(17) 0.0289(17) -0.0041(13) 0.0009(13) -0.0162(14)
N6 0.0323(17) 0.0242(16) 0.0345(17) -0.0037(13) 0.0017(14) -0.0145(14)
C11 0.033(2) 0.0245(18) 0.0262(19) -0.0086(15) 0.0029(16) -0.0082(16)
C12 0.033(2) 0.0215(18) 0.030(2) -0.0054(15) 0.0003(16) -0.0078(16)
C13 0.055(3) 0.030(2) 0.032(2) -0.0077(17) -0.0050(19) -0.0162(19)
C14 0.076(3) 0.037(2) 0.028(2) -0.0010(18) -0.007(2) -0.022(2)
C15 0.062(3) 0.027(2) 0.035(2) -0.0003(17) 0.003(2) -0.017(2)
C16 0.048(2) 0.026(2) 0.037(2) -0.0077(17) 0.0025(18) -0.0173(18)
C21 0.0304(19) 0.0245(18) 0.0244(19) -0.0067(15) -0.0020(15) -0.0118(16)
C22 0.035(2) 0.0263(19) 0.033(2) -0.0089(16) -0.0004(17) -0.0105(16)
C23 0.032(2) 0.032(2) 0.035(2) -0.0103(17) 0.0020(16) -0.0154(17)
C24 0.039(2) 0.0243(19) 0.031(2) -0.0022(16) -0.0060(17) -0.0176(17)
C25 0.031(2) 0.0220(18) 0.035(2) -0.0036(16) -0.0060(16) -0.0069(16)
C26 0.030(2) 0.0267(19) 0.031(2) -0.0037(16) -0.0085(16) -0.0126(16)
C31 0.033(2) 0.0245(19) 0.029(2) -0.0036(15) -0.0046(16) -0.0101(16)
C32 0.037(2) 0.0217(18) 0.030(2) -0.0028(15) -0.0008(16) -0.0119(16)
C33 0.049(2) 0.032(2) 0.038(2) -0.0117(17) 0.0087(19) -0.0206(19)
C34 0.058(3) 0.044(2) 0.042(2) -0.0153(19) 0.004(2) -0.032(2)
C35 0.053(3) 0.057(3) 0.051(3) -0.017(2) 0.011(2) -0.039(2)
C36 0.033(2) 0.043(2) 0.050(3) -0.013(2) 0.0113(19) -0.0158(19)
C41 0.034(2) 0.0247(19) 0.035(2) -0.0116(16) 0.0065(17) -0.0128(16)
C42 0.034(2) 0.0218(18) 0.033(2) -0.0060(15) 0.0051(17) -0.0113(16)
C43 0.037(2) 0.031(2) 0.047(2) -0.0038(18) -0.0004(19) -0.0142(18)
C44 0.037(2) 0.039(2) 0.053(3) -0.004(2) 0.012(2) -0.0163(19)
C45 0.049(3) 0.044(2) 0.041(2) 0.0085(19) 0.001(2) -0.022(2)
C46 0.043(2) 0.031(2) 0.038(2) -0.0043(17) 0.0038(18) -0.0168(18)
C51 0.034(2) 0.034(2) 0.0230(19) -0.0059(16) -0.0020(16) -0.0168(17)
C52 0.034(2) 0.038(2) 0.027(2) -0.0044(16) -0.0040(16) -0.0206(18)
C53 0.041(2) 0.045(2) 0.034(2) -0.0015(18) -0.0051(18) -0.022(2)
C54 0.046(3) 0.062(3) 0.038(2) -0.008(2) 0.010(2) -0.035(2)
C55 0.031(2) 0.058(3) 0.037(2) -0.014(2) 0.0067(18) -0.019(2)
C56 0.034(2) 0.038(2) 0.031(2) -0.0074(17) -0.0037(17) -0.0093(18)
C61 0.029(2) 0.032(2) 0.031(2) 0.0012(16) -0.0034(16) -0.0148(17)
C62 0.036(2) 0.028(2) 0.039(2) 0.0041(17) -0.0014(17) -0.0168(17)
C63 0.037(2) 0.027(2) 0.052(3) 0.0018(18) -0.0019(19) -0.0108(18)
C64 0.035(2) 0.036(2) 0.048(3) 0.0038(19) -0.0008(19) -0.0143(19)
C65 0.039(2) 0.051(3) 0.042(2) 0.004(2) -0.0129(19) -0.025(2)
C66 0.038(2) 0.036(2) 0.033(2) 0.0053(17) -0.0051(17) -0.0206(18)
C71 0.030(2) 0.032(2) 0.0239(19) -0.0052(15) -0.0011(15) -0.0125(16)
C72 0.031(2) 0.0267(19) 0.028(2) -0.0010(15) -0.0019(16) -0.0093(16)
C73 0.031(2) 0.035(2) 0.046(2) -0.0056(18) 0.0039(18) -0.0127(18)
C74 0.032(2) 0.035(2) 0.052(3) -0.0136(19) 0.0045(19) -0.0074(18)
C75 0.037(2) 0.025(2) 0.048(2) -0.0054(18) -0.0029(19) -0.0052(17)
C76 0.040(2) 0.025(2) 0.041(2) 0.0008(17) -0.0012(18) -0.0136(17)
C81 0.0227(18) 0.0288(19) 0.035(2) -0.0056(16) 0.0047(15) -0.0121(15)
C82 0.033(2) 0.032(2) 0.036(2) -0.0042(17) -0.0022(17) -0.0117(17)
C83 0.052(3) 0.032(2) 0.040(2) 0.0030(18) -0.0068(19) -0.0152(19)
C84 0.054(3) 0.028(2) 0.050(3) -0.0016(19) -0.002(2) -0.0167(19)
C85 0.044(2) 0.031(2) 0.044(2) -0.0092(18) 0.0050(19) -0.0198(18)
C86 0.033(2) 0.033(2) 0.031(2) -0.0053(16) 0.0065(16) -0.0169(17)
C221 0.034(2) 0.028(2) 0.049(2) -0.0086(18) 0.0044(18) -0.0084(17)
C222 0.038(2) 0.040(2) 0.075(3) -0.009(2) -0.006(2) -0.008(2)
C223 0.055(3) 0.035(2) 0.064(3) -0.020(2) 0.016(2) -0.010(2)
C241 0.041(2) 0.033(2) 0.034(2) -0.0040(17) -0.0033(18) -0.0160(18)
C242 0.091(4) 0.031(2) 0.053(3) -0.003(2) 0.007(3) -0.032(2)
C243 0.055(3) 0.046(2) 0.046(3) 0.002(2) -0.001(2) -0.030(2)
C261 0.033(2) 0.029(2) 0.037(2) -0.0077(17) 0.0009(17) -0.0140(17)
C262 0.061(3) 0.091(4) 0.058(3) -0.040(3) 0.024(2) -0.045(3)
C263 0.036(2) 0.084(4) 0.059(3) -0.013(3) 0.001(2) -0.018(2)
C421 0.035(2) 0.031(2) 0.034(2) -0.0045(17) 0.0027(17) -0.0103(17)
C422 0.090(4) 0.032(2) 0.050(3) -0.004(2) 0.008(3) -0.020(2)
C423 0.067(3) 0.046(3) 0.043(3) -0.001(2) -0.007(2) -0.026(2)
C441 0.051(3) 0.059(3) 0.087(4) 0.008(3) 0.010(3) -0.029(3)
C442 0.033(6) 0.069(7) 0.142(11) 0.024(7) 0.020(7) -0.016(5)
C444 0.057(13) 0.050(10) 0.20(2) 0.018(14) 0.048(14) -0.002(8)
C443 0.064(3) 0.082(4) 0.098(4) 0.015(3) -0.006(3) -0.048(3)
C461 0.055(3) 0.044(2) 0.041(2) 0.0014(19) -0.003(2) -0.027(2)
C462 0.094(5) 0.206(8) 0.077(4) -0.072(5) -0.025(4) -0.012(5)
C463 0.118(5) 0.063(4) 0.180(7) -0.031(4) -0.103(5) 0.011(4)
C621 0.037(2) 0.036(2) 0.061(3) -0.015(2) -0.004(2) -0.0158(19)
C622 0.085(4) 0.078(4) 0.089(4) -0.021(3) 0.008(3) -0.060(3)
C623 0.069(3) 0.053(3) 0.061(3) -0.017(2) -0.007(3) -0.020(2)
C641 0.035(2) 0.058(3) 0.065(3) 0.002(2) -0.011(2) -0.013(2)
C642 0.048(3) 0.103(5) 0.110(5) 0.027(4) -0.008(3) 0.000(3)
C643 0.036(3) 0.080(4) 0.087(4) -0.019(3) -0.002(2) -0.026(3)
C661 0.048(2) 0.045(2) 0.032(2) -0.0023(18) -0.0126(19) -0.021(2)
C662 0.074(3) 0.065(3) 0.053(3) -0.003(2) 0.012(3) -0.037(3)
C663 0.101(4) 0.064(3) 0.045(3) -0.013(2) 0.013(3) -0.055(3)
C821 0.050(3) 0.035(2) 0.031(2) -0.0015(17) -0.0063(18) -0.0163(19)
C822 0.052(3) 0.073(3) 0.049(3) -0.019(2) 0.009(2) -0.025(2)
C823 0.068(3) 0.082(3) 0.055(3) -0.012(3) -0.001(2) -0.049(3)
C841 0.163(6) 0.044(3) 0.074(4) 0.012(3) -0.037(4) -0.046(4)
C845 0.072(9) 0.031(6) 0.059(8) 0.011(6) 0.013(7) 0.000(6)
C861 0.059(3) 0.036(2) 0.030(2) -0.0060(17) 0.0056(19) -0.023(2)
C862 0.075(4) 0.092(4) 0.042(3) 0.009(3) -0.019(3) -0.029(3)
C863 0.103(4) 0.059(3) 0.040(3) -0.012(2) 0.016(3) -0.044(3)

loop_
_atom_type_symbol
_atom_type_description
_atom_type_scat_dispersion_real
_atom_type_scat_dispersion_imag
_atom_type_scat_source
C C 0.0033 0.0016 'International Tables Vol C Tables 4.2.6.8 and 6.1.1.4'
H H 0.0000 0.0000 'International Tables Vol C Tables 4.2.6.8 and 6.1.1.4'
Li Li -0.0003 0.0001 'International Tables Vol C Tables 4.2.6.8 and 6.1.1.4'
N N 0.0061 0.0033 'International Tables Vol C Tables 4.2.6.8 and 6.1.1.4'

loop_
_geom_angle_atom_site_label_1
_geom_angle_atom_site_label_2
_geom_angle_atom_site_label_3
_geom_angle
N3 Li1 N6 176.9(6)
N3 Li1 N4 117.8(4)
N6 Li1 N4 61.6(2)
N3 Li1 N1 59.6(2)
N6 Li1 N1 123.3(4)
N4 Li1 N1 97.6(3)
N3 Li1 N2 31.08(15)
N6 Li1 N2 152.0(5)
N4 Li1 N2 120.1(4)
N1 Li1 N2 31.80(13)
N3 Li1 N5 148.2(5)
N6 Li1 N5 30.69(15)
N4 Li1 N5 31.34(13)
N1 Li1 N5 117.0(3)
N2 Li1 N5 146.9(4)
N3 Li1 Li2 88.9(3)
N6 Li1 Li2 92.6(3)
N4 Li1 Li2 49.8(2)
N1 Li1 Li2 47.8(2)
N2 Li1 Li2 74.3(3)
N5 Li1 Li2 72.6(2)
N1 Li2 N4 118.1(3)
N1 Li2 C21 81.0(2)
N4 Li2 C21 149.0(3)
N1 Li2 Li1 61.5(3)
N4 Li2 Li1 56.6(3)
C21 Li2 Li1 133.4(4)
N1 Li2 C22 93.1(2)
N4 Li2 C22 148.5(3)
C21 Li2 C22 32.90(14)
Li1 Li2 C22 154.5(3)
N1 Li2 C26 102.1(3)
N4 Li2 C26 116.4(3)
C21 Li2 C26 32.63(13)
Li1 Li2 C26 127.4(4)
C22 Li2 C26 55.96(17)
N1 Li2 C51 141.4(3)
N4 Li2 C51 29.98(13)
C21 Li2 C51 137.6(3)
Li1 Li2 C51 83.6(3)
C22 Li2 C51 119.8(3)
C26 Li2 C51 112.8(2)
N1 Li2 C56 135.2(3)
N4 Li2 C56 56.37(18)
C21 Li2 C56 128.0(3)
Li1 Li2 C56 98.6(3)
C22 Li2 C56 98.8(2)
C26 Li2 C56 120.3(3)
C51 Li2 C56 29.49(12)
N2 N1 C11 111.5(3)
N2 N1 Li2 130.2(3)
C11 N1 Li2 116.6(3)
N2 N1 Li1 78.2(2)
C11 N1 Li1 144.2(3)
Li2 N1 Li1 70.7(3)
N3 N2 N1 112.6(3)
N3 N2 Li1 51.4(3)
N1 N2 Li1 70.0(2)
N2 N3 C31 113.1(3)
N2 N3 Li1 97.6(3)
C31 N3 Li1 132.0(3)
N5 N4 C51 115.2(3)
N5 N4 Li2 126.1(3)
C51 N4 Li2 103.7(3)
N5 N4 Li1 86.7(3)
C51 N4 Li1 151.7(3)
Li2 N4 Li1 73.5(3)
N6 N5 N4 111.8(3)
N6 N5 Li1 51.0(3)
N4 N5 Li1 61.9(3)
N5 N6 C71 112.9(3)
N5 N6 Li1 98.3(3)
C71 N6 Li1 148.2(3)
C16 C11 C12 118.2(3)
C16 C11 N1 123.4(3)
C12 C11 N1 118.4(3)
C13 C12 C11 119.8(3)
C13 C12 C21 119.7(3)
C11 C12 C21 120.5(3)
C12 C13 C14 121.8(4)
C15 C14 C13 118.7(4)
C14 C15 C16 120.2(3)
C15 C16 C11 121.4(3)
C26 C21 C22 118.9(3)
C26 C21 C12 120.9(3)
C22 C21 C12 120.1(3)
C26 C21 Li2 83.9(3)
C22 C21 Li2 83.0(3)
C12 C21 Li2 102.2(3)
C23 C22 C21 119.0(3)
C23 C22 C221 119.2(3)
C21 C22 C221 121.7(3)
C23 C22 Li2 93.2(3)
C21 C22 Li2 64.1(2)
C221 C22 Li2 114.7(3)
C24 C23 C22 122.8(3)
C25 C24 C23 117.1(3)
C25 C24 C241 120.7(3)
C23 C24 C241 122.2(3)
C24 C25 C26 123.0(3)
C25 C26 C21 119.0(3)
C25 C26 C261 120.0(3)
C21 C26 C261 120.9(3)
C25 C26 Li2 91.2(3)
C21 C26 Li2 63.5(2)
C261 C26 Li2 118.0(3)
C36 C31 C32 119.6(3)
C36 C31 N3 118.8(3)
C32 C31 N3 121.3(3)
C33 C32 C31 118.4(3)
C33 C32 C41 118.5(3)
C31 C32 C41 123.0(3)
C34 C33 C32 121.5(4)
C35 C34 C33 119.7(4)
C34 C35 C36 119.7(4)
C31 C36 C35 121.0(4)
C46 C41 C42 120.2(3)
C46 C41 C32 120.3(3)
C42 C41 C32 119.3(3)
C43 C42 C41 118.7(3)
C43 C42 C421 120.3(3)
C41 C42 C421 121.0(3)
C42 C43 C44 122.4(4)
C43 C44 C45 117.9(4)
C43 C44 C441 120.2(4)
C45 C44 C441 121.9(4)
C44 C45 C46 122.1(4)
C45 C46 C41 118.7(3)
C45 C46 C461 120.0(3)
C41 C46 C461 121.3(3)
C56 C51 N4 113.5(3)
C56 C51 C52 118.5(3)
N4 C51 C52 127.9(3)
C56 C51 Li2 75.7(2)
N4 C51 Li2 46.3(2)
C52 C51 Li2 151.9(3)
C53 C52 C51 117.4(3)
C53 C52 C61 116.0(3)
C51 C52 C61 126.2(3)
C54 C53 C52 122.7(4)
C55 C54 C53 119.4(4)
C56 C55 C54 119.5(4)
C55 C56 C51 122.5(3)
C55 C56 Li2 149.1(3)
C51 C56 Li2 74.8(2)
C62 C61 C66 118.9(3)
C62 C61 C52 121.9(3)
C66 C61 C52 119.0(3)
C63 C62 C61 120.2(3)
C63 C62 C621 118.8(3)
C61 C62 C621 121.0(3)
C64 C63 C62 121.8(4)
C63 C64 C65 117.3(3)
C63 C64 C641 120.6(4)
C65 C64 C641 122.1(4)
C66 C65 C64 123.1(4)
C65 C66 C61 118.6(4)
C65 C66 C661 120.5(3)
C61 C66 C661 120.9(3)
C76 C71 C72 119.1(3)
C76 C71 N6 122.3(3)
C72 C71 N6 118.6(3)
C73 C72 C71 117.9(3)
C73 C72 C81 117.4(3)
C71 C72 C81 124.7(3)
C74 C73 C72 122.4(3)
C75 C74 C73 119.1(4)
C74 C75 C76 120.6(3)
C75 C76 C71 120.9(3)
C82 C81 C86 120.0(3)
C82 C81 C72 119.9(3)
C86 C81 C72 119.6(3)
C83 C82 C81 118.6(3)
C83 C82 C821 119.3(3)
C81 C82 C821 122.1(3)
C84 C83 C82 122.9(4)
C85 C84 C83 117.3(3)
C85 C84 C841 120.8(4)
C83 C84 C841 121.9(4)
C84 C85 C86 122.9(4)
C85 C86 C81 118.3(3)
C85 C86 C861 120.2(3)
C81 C86 C861 121.3(3)
C22 C221 C222 110.3(3)
C22 C221 C223 110.6(3)
C222 C221 C223 111.6(3)
C242 C241 C24 110.9(3)
C242 C241 C243 109.3(3)
C24 C241 C243 114.1(3)
C262 C261 C263 110.8(3)
C262 C261 C26 109.8(3)
C263 C261 C26 112.8(3)
C423 C421 C422 110.7(3)
C423 C421 C42 114.4(3)
C422 C421 C42 110.7(3)
C443 C441 C442 123.2(6)
C443 C441 C444 101.3(8)
C442 C441 C444 36.6(8)
C443 C441 C44 115.9(4)
C442 C441 C44 113.8(6)
C444 C441 C44 108.1(10)
C463 C461 C462 110.3(5)
C463 C461 C46 111.6(4)
C462 C461 C46 112.4(4)
C622 C621 C623 110.3(4)
C622 C621 C62 110.9(3)
C623 C621 C62 113.2(3)
C642 C641 C643 113.3(4)
C642 C641 C64 113.0(4)
C643 C641 C64 112.8(4)
C662 C661 C663 110.0(3)
C662 C661 C66 111.9(3)
C663 C661 C66 112.0(3)
C82 C821 C822 113.0(3)
C82 C821 C823 110.3(3)
C822 C821 C823 109.9(3)
C845 C841 C844 125.8(8)
C845 C841 C843 34.0(5)
C844 C841 C843 118.6(7)
C845 C841 C842 120.6(7)
C844 C841 C842 23.0(6)
C843 C841 C842 129.3(6)
C845 C841 C84 115.9(6)
C844 C841 C84 118.0(6)
C843 C841 C84 114.6(5)
C842 C841 C84 115.6(4)
C86 C861 C863 114.3(3)
C86 C861 C862 110.0(3)
C863 C861 C862 110.0(4)

loop_
_geom_bond_atom_site_label_1
_geom_bond_atom_site_label_2
_geom_bond_distance
Li1 N3 1.960(8)
Li1 N6 1.984(8)
Li1 N4 2.234(9)
Li1 N1 2.389(9)
Li1 N2 2.488(8)
Li1 N5 2.527(8)
Li1 Li2 2.565(10)
Li2 N1 2.013(7)
Li2 N4 2.044(7)
Li2 C21 2.343(7)
Li2 C22 2.585(7)
Li2 C26 2.605(7)
Li2 C51 2.747(7)
Li2 C56 2.758(7)
N1 N2 1.339(3)
N1 C11 1.418(4)
N2 N3 1.296(4)
N3 C31 1.441(4)
N4 N5 1.317(4)
N4 C51 1.413(4)
N5 N6 1.304(4)
N6 C71 1.413(4)
C11 C16 1.394(5)
C11 C12 1.400(4)
C12 C13 1.380(5)
C12 C21 1.509(4)
C13 C14 1.387(5)
C14 C15 1.382(5)
C15 C16 1.385(5)
C21 C26 1.412(4)
C21 C22 1.415(5)
C22 C23 1.392(5)
C22 C221 1.520(5)
C23 C24 1.386(4)
C24 C25 1.383(5)
C24 C241 1.528(5)
C25 C26 1.392(4)
C26 C261 1.529(5)
C31 C36 1.380(5)
C31 C32 1.393(5)
C32 C33 1.388(5)
C32 C41 1.498(5)
C33 C34 1.379(5)
C34 C35 1.365(5)
C35 C36 1.386(5)
C41 C46 1.400(5)
C41 C42 1.407(5)
C42 C43 1.381(5)
C42 C421 1.529(5)
C43 C44 1.383(5)
C44 C45 1.387(5)
C44 C441 1.527(5)
C45 C46 1.389(5)
C46 C461 1.526(5)
C51 C56 1.401(5)
C51 C52 1.418(5)
C52 C53 1.398(5)
C52 C61 1.505(5)
C53 C54 1.387(5)
C54 C55 1.375(5)
C55 C56 1.371(5)
C61 C62 1.406(5)
C61 C66 1.411(5)
C62 C63 1.394(5)
C62 C621 1.531(5)
C63 C64 1.384(5)
C64 C65 1.394(5)
C64 C641 1.520(5)
C65 C66 1.392(5)
C66 C661 1.525(5)
C71 C76 1.399(5)
C71 C72 1.404(4)
C72 C73 1.397(5)
C72 C81 1.503(4)
C73 C74 1.381(5)
C74 C75 1.365(5)
C75 C76 1.380(5)
C81 C82 1.396(5)
C81 C86 1.416(5)
C82 C83 1.393(5)
C82 C821 1.517(5)
C83 C84 1.383(5)
C84 C85 1.379(5)
C84 C841 1.523(5)
C85 C86 1.392(5)
C86 C861 1.515(5)
C221 C222 1.534(5)
C221 C223 1.537(5)
C241 C242 1.524(5)
C241 C243 1.529(5)
C261 C262 1.523(5)
C261 C263 1.523(5)
C421 C423 1.519(5)
C421 C422 1.529(5)
C441 C443 1.458(6)
C441 C442 1.499(5)
C441 C444 1.509(5)
C461 C463 1.487(6)
C461 C462 1.496(6)
C621 C622 1.522(5)
C621 C623 1.529(5)
C641 C642 1.464(6)
C641 C643 1.512(6)
C661 C662 1.522(5)
C661 C663 1.522(5)
C821 C822 1.519(5)
C821 C823 1.527(5)
C841 C845 1.478(5)
C841 C844 1.482(5)
C841 C843 1.492(5)
C841 C842 1.497(5)
C861 C863 1.516(5)
C861 C862 1.535(6)
